data_4119675
loop_
_publ_author_name
'Xin Xu'
'Gerald Kehr'
'Constantin G. Daniliuc'
'Gerhard Erker'

_publ_section_title
;
 Reactions of a Cationic Geminal Zr+/P Pair with Small Molecules
;
_journal_name_full 'Journal of the American Chemical Society'
_journal_page_first 6465
_journal_page_last 6476
_journal_paper_doi 10.1021/ja3110076
_journal_volume 135
_journal_year 2013
_chemical_formula_sum 'C79 H69 B F20 N3 P Zr'
_chemical_formula_weight 1573.37
_chemical_name_systematic
; 
 ? 
;
_space_group_IT_number 15
_symmetry_cell_setting monoclinic
_symmetry_space_group_name_Hall '-C 2yc'
_symmetry_space_group_name_H-M 'C 1 2/c 1'
_atom_sites_solution_hydrogens geom
_atom_sites_solution_primary direct
_atom_sites_solution_secondary difmap
_audit_creation_method SHELXL-97
_cell_angle_alpha 90.00
_cell_angle_beta 99.4320(10)
_cell_angle_gamma 90.00
_cell_formula_units_Z 8
_cell_length_a 40.5492(6)
_cell_length_b 14.9195(2)
_cell_length_c 24.7606(4)
_cell_measurement_reflns_used 16424
_cell_measurement_temperature 223(2)
_cell_measurement_theta_max 28.28
_cell_measurement_theta_min 4.08
_cell_volume 14777.0(4)
_computing_cell_refinement 'Collect (Nonius B.V., 1998)'
_computing_data_collection 'Collect (Nonius B.V., 1998)'
_computing_data_reduction 'Denzo-SMN (Otwinowski & Minor, 1997)'
_computing_molecular_graphics 'XP (BrukerAXS, 2000)'
_computing_publication_material 'SHELXL-97 (Sheldrick, 1997)'
_computing_structure_refinement 'SHELXL-97 (Sheldrick, 1997)'
_computing_structure_solution 'SHELXS-97 (Sheldrick, 1990)'
_diffrn_ambient_temperature 223(2)
_diffrn_measured_fraction_theta_full 0.986
_diffrn_measured_fraction_theta_max 0.986
_diffrn_measurement_device_type 'Nonius KappaCCD APEXII'
_diffrn_measurement_method '\w and \f scans'
_diffrn_radiation_monochromator 'Montel mirror'
_diffrn_radiation_source 'rotating anode Nonius FR591'
_diffrn_radiation_type MoK\a
_diffrn_radiation_wavelength 0.71073
_diffrn_reflns_av_R_equivalents 0.041
_diffrn_reflns_av_sigmaI/netI 0.0371
_diffrn_reflns_limit_h_max 48
_diffrn_reflns_limit_h_min -47
_diffrn_reflns_limit_k_max 17
_diffrn_reflns_limit_k_min -17
_diffrn_reflns_limit_l_max 29
_diffrn_reflns_limit_l_min -29
_diffrn_reflns_number 47775
_diffrn_reflns_theta_full 25.00
_diffrn_reflns_theta_max 25.00
_diffrn_reflns_theta_min 4.09
_exptl_absorpt_coefficient_mu 0.267
_exptl_absorpt_correction_T_max 0.9790
_exptl_absorpt_correction_T_min 0.9291
_exptl_absorpt_correction_type multi-scan
_exptl_absorpt_process_details 'Denzo (otwinowski, Borek, Majewski & Minor, 2003)'
_exptl_crystal_colour yellow-orange
_exptl_crystal_density_diffrn 1.414
_exptl_crystal_description block
_exptl_crystal_F_000 6432
_exptl_crystal_size_max 0.28
_exptl_crystal_size_mid 0.17
_exptl_crystal_size_min 0.08
_refine_diff_density_max 0.399
_refine_diff_density_min -0.365
_refine_diff_density_rms 0.059
_refine_ls_extinction_method none
_refine_ls_goodness_of_fit_ref 1.078
_refine_ls_hydrogen_treatment constr
_refine_ls_matrix_type full
_refine_ls_number_parameters 960
_refine_ls_number_reflns 12838
_refine_ls_number_restraints 50
_refine_ls_restrained_S_all 1.088
_refine_ls_R_factor_all 0.0604
_refine_ls_R_factor_gt 0.0474
_refine_ls_shift/su_max 0.001
_refine_ls_shift/su_mean 0.000
_refine_ls_structure_factor_coef Fsqd
_refine_ls_weighting_details 'calc w=1/[\s^2^(Fo^2^)+(0.0476P)^2^+31.4336P] where P=(Fo^2^+2Fc^2^)/3'
_refine_ls_weighting_scheme calc
_refine_ls_wR_factor_gt 0.1157
_refine_ls_wR_factor_ref 0.1232
_reflns_number_gt 10528
_reflns_number_total 12838
_reflns_threshold_expression >2sigma(I)
_cod_data_source_file ja3110076_si_011.cif
_cod_data_source_block erk6625
_cod_database_code 4119675

loop_
_symmetry_equiv_pos_as_xyz
'x, y, z'
'-x, y, -z+1/2'
'x+1/2, y+1/2, z'
'-x+1/2, y+1/2, -z+1/2'
'-x, -y, -z'
'x, -y, z-1/2'
'-x+1/2, -y+1/2, -z'
'x+1/2, -y+1/2, z-1/2'

loop_
_atom_site_label
_atom_site_type_symbol
_atom_site_fract_x
_atom_site_fract_y
_atom_site_fract_z
_atom_site_U_iso_or_equiv
_atom_site_adp_type
_atom_site_occupancy
_atom_site_symmetry_multiplicity
_atom_site_calc_flag
_atom_site_refinement_flags
Zr1 Zr 0.136064(7) 0.086251(18) 0.333678(10) 0.02966(9) Uani 1 1 d .
P1 P 0.086386(19) 0.03407(5) 0.41226(3) 0.03341(17) Uani 1 1 d .
N1 N 0.11537(6) -0.01817(15) 0.38431(9) 0.0339(5) Uani 1 1 d .
N2 N 0.12285(6) -0.10465(16) 0.40275(9) 0.0354(6) Uani 1 1 d .
N3 N 0.14592(7) -0.13731(16) 0.38028(9) 0.0368(6) Uani 1 1 d .
C1 C 0.09321(7) 0.1384(2) 0.38019(12) 0.0367(7) Uani 1 1 d .
C2 C 0.07737(8) 0.2161(2) 0.38647(13) 0.0423(7) Uani 1 1 d .
C3 C 0.08737(10) 0.3027(2) 0.36241(16) 0.0566(9) Uani 1 1 d .
H3A H 0.1062 0.2920 0.3437 0.085 Uiso 1 1 calc R
H3B H 0.0936 0.3460 0.3915 0.085 Uiso 1 1 calc R
H3C H 0.0687 0.3257 0.3366 0.085 Uiso 1 1 calc R
C11 C 0.08535(8) 0.0724(2) 0.25628(12) 0.0413(7) Uani 1 1 d .
C12 C 0.10593(8) -0.0033(2) 0.25299(11) 0.0382(7) Uani 1 1 d .
C13 C 0.13669(8) 0.0273(2) 0.23873(11) 0.0366(7) Uani 1 1 d .
C14 C 0.13409(8) 0.1220(2) 0.23095(11) 0.0376(7) Uani 1 1 d .
C15 C 0.10299(8) 0.1494(2) 0.24323(12) 0.0405(7) Uani 1 1 d .
C16 C 0.18161(8) 0.0904(2) 0.41806(12) 0.0378(7) Uani 1 1 d .
C17 C 0.19688(7) 0.0594(2) 0.37372(12) 0.0374(7) Uani 1 1 d .
C18 C 0.19742(7) 0.1307(2) 0.33642(12) 0.0386(7) Uani 1 1 d .
C19 C 0.18091(8) 0.2050(2) 0.35590(12) 0.0384(7) Uani 1 1 d .
C20 C 0.17205(8) 0.1810(2) 0.40721(12) 0.0380(7) Uani 1 1 d .
C21 C 0.04876(9) 0.0714(3) 0.26114(15) 0.0564(9) Uani 1 1 d .
H21A H 0.0354 0.0761 0.2250 0.085 Uiso 1 1 calc R
H21B H 0.0439 0.1217 0.2834 0.085 Uiso 1 1 calc R
H21C H 0.0435 0.0159 0.2782 0.085 Uiso 1 1 calc R
C22 C 0.09545(10) -0.0997(2) 0.25445(13) 0.0503(9) Uani 1 1 d .
H22A H 0.1065 -0.1272 0.2881 0.075 Uiso 1 1 calc R
H22B H 0.1017 -0.1312 0.2234 0.075 Uiso 1 1 calc R
H22C H 0.0714 -0.1030 0.2528 0.075 Uiso 1 1 calc R
C23 C 0.16398(9) -0.0317(2) 0.22386(13) 0.0476(8) Uani 1 1 d .
H23A H 0.1751 -0.0011 0.1973 0.071 Uiso 1 1 calc R
H23B H 0.1544 -0.0873 0.2083 0.071 Uiso 1 1 calc R
H23C H 0.1801 -0.0445 0.2564 0.071 Uiso 1 1 calc R
C24 C 0.15538(9) 0.1792(2) 0.20010(14) 0.0503(8) Uani 1 1 d .
H24A H 0.1434 0.1911 0.1636 0.075 Uiso 1 1 calc R
H24B H 0.1760 0.1480 0.1975 0.075 Uiso 1 1 calc R
H24C H 0.1604 0.2355 0.2193 0.075 Uiso 1 1 calc R
C25 C 0.08808(10) 0.2412(2) 0.23128(15) 0.0565(9) Uani 1 1 d .
H25A H 0.1053 0.2863 0.2409 0.085 Uiso 1 1 calc R
H25B H 0.0703 0.2506 0.2526 0.085 Uiso 1 1 calc R
H25C H 0.0790 0.2459 0.1926 0.085 Uiso 1 1 calc R
C26 C 0.18187(8) 0.0412(2) 0.47066(12) 0.0461(8) Uani 1 1 d .
H26A H 0.1791 -0.0225 0.4633 0.069 Uiso 1 1 calc R
H26B H 0.1637 0.0626 0.4883 0.069 Uiso 1 1 calc R
H26C H 0.2030 0.0514 0.4945 0.069 Uiso 1 1 calc R
C27 C 0.21544(9) -0.0280(2) 0.37219(15) 0.0508(8) Uani 1 1 d .
H27A H 0.2169 -0.0430 0.3345 0.076 Uiso 1 1 calc R
H27B H 0.2036 -0.0751 0.3880 0.076 Uiso 1 1 calc R
H27C H 0.2378 -0.0220 0.3930 0.076 Uiso 1 1 calc R
C28 C 0.21957(9) 0.1346(3) 0.29322(14) 0.0510(8) Uani 1 1 d .
H28A H 0.2428 0.1328 0.3106 0.076 Uiso 1 1 calc R
H28B H 0.2153 0.1898 0.2725 0.076 Uiso 1 1 calc R
H28C H 0.2148 0.0838 0.2688 0.076 Uiso 1 1 calc R
C29 C 0.18005(10) 0.2993(2) 0.33330(15) 0.0529(9) Uani 1 1 d .
H29A H 0.1619 0.3323 0.3451 0.079 Uiso 1 1 calc R
H29B H 0.1766 0.2971 0.2936 0.079 Uiso 1 1 calc R
H29C H 0.2011 0.3290 0.3467 0.079 Uiso 1 1 calc R
C30 C 0.16207(9) 0.2457(2) 0.44798(13) 0.0488(8) Uani 1 1 d .
H30A H 0.1773 0.2964 0.4519 0.073 Uiso 1 1 calc R
H30B H 0.1630 0.2161 0.4831 0.073 Uiso 1 1 calc R
H30C H 0.1395 0.2666 0.4353 0.073 Uiso 1 1 calc R
C31 C 0.04900(9) 0.2282(2) 0.41735(15) 0.0509(9) Uani 1 1 d .
C32 C 0.01715(10) 0.1998(3) 0.3952(2) 0.0715(12) Uani 1 1 d .
H32 H 0.0136 0.1720 0.3606 0.086 Uiso 1 1 calc R
C33 C -0.00965(12) 0.2115(4) 0.4227(3) 0.0944(16) Uani 1 1 d .
H33 H -0.0312 0.1930 0.4067 0.113 Uiso 1 1 calc R
C34 C -0.00451(16) 0.2502(4) 0.4736(3) 0.106(2) Uani 1 1 d .
H34 H -0.0224 0.2560 0.4932 0.127 Uiso 1 1 calc R
C35 C 0.02678(16) 0.2806(4) 0.4962(2) 0.1013(19) Uani 1 1 d .
H35 H 0.0301 0.3074 0.5310 0.122 Uiso 1 1 calc R
C36 C 0.05339(12) 0.2718(3) 0.46775(17) 0.0734(12) Uani 1 1 d .
H36 H 0.0744 0.2953 0.4826 0.088 Uiso 1 1 calc R
C41 C 0.09405(8) 0.0344(2) 0.48651(12) 0.0367(7) Uani 1 1 d .
C42 C 0.10466(9) 0.1099(2) 0.51704(13) 0.0473(8) Uani 1 1 d .
H42 H 0.1086 0.1636 0.4993 0.057 Uiso 1 1 calc R
C43 C 0.10939(10) 0.1062(3) 0.57370(15) 0.0594(10) Uani 1 1 d .
H43 H 0.1162 0.1577 0.5944 0.071 Uiso 1 1 calc R
C44 C 0.10410(10) 0.0276(3) 0.59943(14) 0.0595(10) Uani 1 1 d .
H44 H 0.1073 0.0256 0.6379 0.071 Uiso 1 1 calc R
C45 C 0.09426(9) -0.0480(3) 0.56996(14) 0.0531(9) Uani 1 1 d .
H45 H 0.0912 -0.1020 0.5881 0.064 Uiso 1 1 calc R
C46 C 0.08888(8) -0.0449(2) 0.51352(13) 0.0438(7) Uani 1 1 d .
H46 H 0.0817 -0.0966 0.4932 0.053 Uiso 1 1 calc R
C51 C 0.04688(8) -0.0256(2) 0.39851(13) 0.0431(7) Uani 1 1 d .
C52 C 0.04234(10) -0.0967(3) 0.36289(15) 0.0599(10) Uani 1 1 d .
H52 H 0.0597 -0.1142 0.3442 0.072 Uiso 1 1 calc R
C53 C 0.01189(12) -0.1432(3) 0.35438(19) 0.0853(15) Uani 1 1 d .
H53 H 0.0088 -0.1922 0.3302 0.102 Uiso 1 1 calc R
C54 C -0.01350(12) -0.1166(4) 0.3817(2) 0.0915(16) Uani 1 1 d .
H54 H -0.0343 -0.1459 0.3749 0.110 Uiso 1 1 calc R
C55 C -0.00864(11) -0.0478(3) 0.41857(19) 0.0770(13) Uani 1 1 d .
H55 H -0.0257 -0.0316 0.4381 0.092 Uiso 1 1 calc R
C56 C 0.02122(9) -0.0023(3) 0.42714(15) 0.0559(9) Uani 1 1 d .
H56 H 0.0244 0.0450 0.4525 0.067 Uiso 1 1 calc R
C61 C 0.15617(8) -0.22623(19) 0.39723(12) 0.0376(7) Uani 1 1 d .
C62 C 0.16796(9) -0.2777(2) 0.35714(13) 0.0441(8) Uani 1 1 d .
C63 C 0.17877(11) -0.3644(2) 0.36958(14) 0.0566(10) Uani 1 1 d .
H63 H 0.1862 -0.3994 0.3423 0.068 Uiso 1 1 calc R
C64 C 0.17903(11) -0.4013(2) 0.42103(15) 0.0575(10) Uani 1 1 d .
C65 C 0.16879(10) -0.3475(2) 0.46063(14) 0.0507(9) Uani 1 1 d .
H65 H 0.1698 -0.3709 0.4961 0.061 Uiso 1 1 calc R
C66 C 0.15718(8) -0.2608(2) 0.45040(12) 0.0405(7) Uani 1 1 d .
C67 C 0.16897(12) -0.2427(2) 0.30058(14) 0.0612(11) Uani 1 1 d .
H67A H 0.1480 -0.2564 0.2770 0.092 Uiso 1 1 calc R
H67B H 0.1873 -0.2707 0.2861 0.092 Uiso 1 1 calc R
H67C H 0.1722 -0.1783 0.3021 0.092 Uiso 1 1 calc R
C68 C 0.19113(16) -0.4962(3) 0.43312(18) 0.0925(18) Uani 1 1 d .
H68A H 0.2055 -0.4981 0.4685 0.139 Uiso 1 1 calc R
H68B H 0.2036 -0.5160 0.4050 0.139 Uiso 1 1 calc R
H68C H 0.1721 -0.5354 0.4336 0.139 Uiso 1 1 calc R
C69 C 0.14725(10) -0.2079(2) 0.49751(13) 0.0526(9) Uani 1 1 d .
H69A H 0.1231 -0.2077 0.4944 0.079 Uiso 1 1 calc R
H69B H 0.1553 -0.1468 0.4963 0.079 Uiso 1 1 calc R
H69C H 0.1570 -0.2355 0.5319 0.079 Uiso 1 1 calc R
B1 B 0.15699(9) -0.5375(2) 0.64190(13) 0.0349(7) Uani 1 1 d .
C71 C 0.13288(7) -0.48850(19) 0.59023(12) 0.0353(7) Uani 1 1 d .
C72 C 0.12432(8) -0.5191(2) 0.53696(13) 0.0406(7) Uani 1 1 d .
F72 F 0.13605(5) -0.59885(12) 0.52155(7) 0.0500(5) Uani 1 1 d .
C73 C 0.10391(9) -0.4735(2) 0.49607(13) 0.0473(8) Uani 1 1 d .
F73 F 0.09760(6) -0.50716(15) 0.44498(8) 0.0699(6) Uani 1 1 d .
C74 C 0.09074(9) -0.3924(2) 0.50681(14) 0.0504(8) Uani 1 1 d .
F74 F 0.07164(6) -0.34524(16) 0.46734(9) 0.0719(6) Uani 1 1 d .
C75 C 0.09748(8) -0.3598(2) 0.55928(14) 0.0448(8) Uani 1 1 d .
F75 F 0.08466(5) -0.27973(13) 0.57117(9) 0.0607(5) Uani 1 1 d .
C76 C 0.11757(8) -0.4078(2) 0.59885(13) 0.0394(7) Uani 1 1 d .
F76 F 0.12268(5) -0.37179(12) 0.64993(7) 0.0482(5) Uani 1 1 d .
C81 C 0.13013(8) -0.5684(2) 0.68217(12) 0.0381(7) Uani 1 1 d .
C82 C 0.12644(8) -0.5332(2) 0.73292(14) 0.0450(8) Uani 1 1 d .
F82 F 0.14648(5) -0.46623(13) 0.75580(8) 0.0549(5) Uani 1 1 d .
C83 C 0.10259(11) -0.5600(3) 0.76328(16) 0.0613(10) Uani 1 1 d .
F83 F 0.10101(7) -0.52183(19) 0.81195(10) 0.0874(8) Uani 1 1 d .
C84 C 0.08068(11) -0.6259(3) 0.74401(18) 0.0672(11) Uani 1 1 d .
F84 F 0.05714(7) -0.6548(2) 0.77240(13) 0.1019(10) Uani 1 1 d .
C85 C 0.08201(9) -0.6617(2) 0.69324(18) 0.0582(10) Uani 1 1 d .
F85 F 0.05962(6) -0.72491(16) 0.67207(12) 0.0836(7) Uani 1 1 d .
C86 C 0.10578(8) -0.6322(2) 0.66373(14) 0.0453(8) Uani 1 1 d .
F86 F 0.10471(5) -0.66855(12) 0.61316(8) 0.0536(5) Uani 1 1 d .
C91 C 0.17880(7) -0.6216(2) 0.62142(11) 0.0345(6) Uani 1 1 d .
C92 C 0.17983(8) -0.7108(2) 0.63655(11) 0.0368(7) Uani 1 1 d .
F92 F 0.16030(5) -0.74262(12) 0.67182(7) 0.0472(4) Uani 1 1 d .
C93 C 0.20010(9) -0.7743(2) 0.61794(12) 0.0440(8) Uani 1 1 d .
F93 F 0.19846(6) -0.86096(12) 0.63268(8) 0.0601(6) Uani 1 1 d .
C94 C 0.22192(9) -0.7492(2) 0.58412(13) 0.0473(8) Uani 1 1 d .
F94 F 0.24242(6) -0.80996(16) 0.56677(9) 0.0689(6) Uani 1 1 d .
C95 C 0.22248(8) -0.6613(2) 0.56795(12) 0.0435(8) Uani 1 1 d .
F95 F 0.24337(5) -0.63515(16) 0.53387(8) 0.0608(6) Uani 1 1 d .
C96 C 0.20128(8) -0.6009(2) 0.58627(12) 0.0378(7) Uani 1 1 d .
F96 F 0.20269(5) -0.51567(12) 0.56770(7) 0.0469(4) Uani 1 1 d .
C101 C 0.18669(7) -0.47124(19) 0.67404(11) 0.0339(6) Uani 1 1 d .
C102 C 0.19704(7) -0.3883(2) 0.65768(12) 0.0357(7) Uani 1 1 d .
F102 F 0.18208(5) -0.34989(12) 0.61015(7) 0.0472(4) Uani 1 1 d .
C103 C 0.22281(8) -0.3389(2) 0.68672(12) 0.0386(7) Uani 1 1 d .
F103 F 0.23112(5) -0.25883(13) 0.66803(8) 0.0559(5) Uani 1 1 d .
C104 C 0.23979(8) -0.3708(2) 0.73451(13) 0.0416(7) Uani 1 1 d .
F104 F 0.26495(5) -0.32298(14) 0.76339(8) 0.0589(5) Uani 1 1 d .
C105 C 0.23159(8) -0.4536(2) 0.75258(12) 0.0408(7) Uani 1 1 d .
F105 F 0.24857(5) -0.48759(14) 0.79975(7) 0.0589(5) Uani 1 1 d .
C106 C 0.20617(8) -0.5010(2) 0.72228(12) 0.0365(7) Uani 1 1 d .
F106 F 0.19974(5) -0.58305(12) 0.74182(7) 0.0469(4) Uani 1 1 d .
C201 C -0.0135(3) 0.5083(8) 0.1470(5) 0.222(5) Uani 1 1 d DU
H2A H -0.0358 0.4809 0.1404 0.266 Uiso 1 1 calc R
H2B H -0.0144 0.5614 0.1701 0.266 Uiso 1 1 calc R
C202 C -0.0036(2) 0.5340(8) 0.0952(4) 0.206(4) Uani 1 1 d DU
H2C H -0.0201 0.5125 0.0646 0.247 Uiso 1 1 calc R
H2D H -0.0023 0.5995 0.0927 0.247 Uiso 1 1 calc R
C203 C 0.02892(16) 0.4948(5) 0.0925(3) 0.119(2) Uani 1 1 d DU
H2E H 0.0456 0.5419 0.0910 0.143 Uiso 1 1 calc R
H2F H 0.0278 0.4572 0.0598 0.143 Uiso 1 1 calc R
C204 C 0.03812(16) 0.4399(4) 0.1427(3) 0.116(2) Uani 1 1 d DU
H2G H 0.0419 0.3776 0.1327 0.140 Uiso 1 1 calc R
H2H H 0.0588 0.4628 0.1643 0.140 Uiso 1 1 calc R
C205 C 0.0112(2) 0.4437(7) 0.1748(3) 0.171(3) Uani 1 1 d DU
H2I H 0.0197 0.4636 0.2122 0.206 Uiso 1 1 calc R
H2J H 0.0010 0.3845 0.1765 0.206 Uiso 1 1 calc R

loop_
_atom_site_aniso_label
_atom_site_aniso_U_11
_atom_site_aniso_U_22
_atom_site_aniso_U_33
_atom_site_aniso_U_23
_atom_site_aniso_U_13
_atom_site_aniso_U_12
Zr1 0.03303(16) 0.02787(15) 0.02806(15) -0.00081(11) 0.00494(11) 0.00015(11)
P1 0.0345(4) 0.0327(4) 0.0332(4) -0.0037(3) 0.0062(3) -0.0009(3)
N1 0.0398(14) 0.0301(12) 0.0321(12) -0.0004(10) 0.0069(10) 0.0006(11)
N2 0.0435(15) 0.0315(13) 0.0310(12) -0.0013(10) 0.0055(11) 0.0014(11)
N3 0.0470(15) 0.0331(13) 0.0307(12) -0.0018(10) 0.0078(11) 0.0023(11)
C1 0.0350(16) 0.0361(16) 0.0376(15) -0.0028(13) 0.0017(13) -0.0004(13)
C2 0.0426(18) 0.0418(17) 0.0429(17) -0.0007(14) 0.0085(14) 0.0037(14)
C3 0.064(2) 0.0421(19) 0.067(2) 0.0077(17) 0.0195(19) 0.0106(17)
C11 0.0410(18) 0.0511(19) 0.0297(15) 0.0025(14) -0.0003(13) -0.0017(15)
C12 0.0521(19) 0.0381(16) 0.0225(13) 0.0004(12) 0.0003(13) -0.0031(14)
C13 0.0476(18) 0.0365(16) 0.0254(14) -0.0011(12) 0.0051(12) -0.0008(14)
C14 0.0464(18) 0.0398(16) 0.0265(14) 0.0030(13) 0.0052(13) 0.0003(14)
C15 0.0484(19) 0.0408(17) 0.0308(15) 0.0052(13) 0.0020(13) 0.0053(14)
C16 0.0354(16) 0.0423(17) 0.0338(15) -0.0031(13) -0.0001(12) -0.0048(13)
C17 0.0320(16) 0.0413(17) 0.0379(16) -0.0054(13) 0.0031(12) 0.0001(13)
C18 0.0322(16) 0.0435(17) 0.0398(16) -0.0044(14) 0.0056(13) -0.0034(13)
C19 0.0407(17) 0.0331(15) 0.0417(16) -0.0034(13) 0.0076(13) -0.0063(13)
C20 0.0347(16) 0.0385(16) 0.0407(16) -0.0106(13) 0.0051(13) -0.0057(13)
C21 0.041(2) 0.077(3) 0.0482(19) 0.0066(18) 0.0006(15) -0.0015(18)
C22 0.066(2) 0.0452(19) 0.0384(17) -0.0044(15) 0.0056(16) -0.0108(17)
C23 0.059(2) 0.0435(18) 0.0415(17) -0.0032(15) 0.0108(15) 0.0043(16)
C24 0.059(2) 0.0490(19) 0.0447(18) 0.0112(16) 0.0127(16) -0.0034(17)
C25 0.062(2) 0.054(2) 0.053(2) 0.0164(17) 0.0061(17) 0.0186(18)
C26 0.0426(19) 0.056(2) 0.0375(17) 0.0030(15) -0.0012(14) -0.0027(16)
C27 0.0424(19) 0.052(2) 0.056(2) -0.0002(17) 0.0036(16) 0.0100(16)
C28 0.0430(19) 0.063(2) 0.0495(19) -0.0031(17) 0.0162(15) -0.0023(17)
C29 0.064(2) 0.0371(18) 0.060(2) -0.0009(16) 0.0182(18) -0.0051(16)
C30 0.053(2) 0.0490(19) 0.0465(18) -0.0185(16) 0.0131(15) -0.0105(16)
C31 0.050(2) 0.0471(19) 0.058(2) 0.0045(17) 0.0160(17) 0.0172(16)
C32 0.046(2) 0.075(3) 0.095(3) -0.003(2) 0.017(2) 0.017(2)
C33 0.052(3) 0.100(4) 0.138(5) 0.008(4) 0.036(3) 0.019(3)
C34 0.082(4) 0.129(5) 0.121(5) 0.031(4) 0.062(4) 0.051(4)
C35 0.106(5) 0.132(5) 0.075(3) 0.001(3) 0.040(3) 0.056(4)
C36 0.069(3) 0.085(3) 0.069(3) -0.013(2) 0.019(2) 0.025(2)
C41 0.0348(16) 0.0413(17) 0.0341(15) -0.0033(13) 0.0056(12) 0.0032(13)
C42 0.053(2) 0.0460(19) 0.0434(18) -0.0060(15) 0.0082(15) -0.0028(16)
C43 0.066(3) 0.065(2) 0.045(2) -0.0195(18) 0.0003(17) -0.006(2)
C44 0.065(3) 0.079(3) 0.0340(17) -0.0012(18) 0.0055(16) 0.003(2)
C45 0.057(2) 0.061(2) 0.0421(18) 0.0100(17) 0.0106(16) 0.0039(18)
C46 0.051(2) 0.0415(17) 0.0402(17) -0.0034(14) 0.0111(14) 0.0003(15)
C51 0.0402(18) 0.0477(18) 0.0404(17) 0.0009(15) 0.0032(14) -0.0066(15)
C52 0.061(2) 0.065(2) 0.054(2) -0.0143(18) 0.0122(18) -0.021(2)
C53 0.080(3) 0.092(3) 0.084(3) -0.035(3) 0.014(3) -0.046(3)
C54 0.056(3) 0.122(4) 0.098(4) -0.026(3) 0.017(3) -0.041(3)
C55 0.046(2) 0.104(4) 0.083(3) -0.010(3) 0.016(2) -0.017(2)
C56 0.041(2) 0.067(2) 0.059(2) -0.0075(19) 0.0076(16) -0.0001(18)
C61 0.0481(19) 0.0297(15) 0.0363(15) 0.0005(13) 0.0110(13) 0.0022(13)
C62 0.061(2) 0.0355(16) 0.0376(16) -0.0006(14) 0.0137(15) 0.0062(15)
C63 0.093(3) 0.0383(18) 0.0407(18) -0.0030(15) 0.0184(18) 0.0139(19)
C64 0.090(3) 0.0370(18) 0.047(2) 0.0026(15) 0.0169(19) 0.0117(18)
C65 0.076(3) 0.0374(17) 0.0404(17) 0.0059(15) 0.0150(17) 0.0057(17)
C66 0.052(2) 0.0348(16) 0.0362(16) -0.0011(13) 0.0115(14) 0.0017(14)
C67 0.102(3) 0.045(2) 0.0423(19) 0.0038(16) 0.028(2) 0.021(2)
C68 0.182(6) 0.040(2) 0.061(3) 0.0067(19) 0.037(3) 0.029(3)
C69 0.081(3) 0.0426(18) 0.0377(17) 0.0064(15) 0.0191(17) 0.0138(18)
B1 0.042(2) 0.0296(17) 0.0338(17) -0.0041(14) 0.0081(14) 0.0001(15)
C71 0.0347(16) 0.0329(15) 0.0380(16) -0.0050(13) 0.0054(13) -0.0022(13)
C72 0.0437(18) 0.0338(16) 0.0435(17) -0.0074(14) 0.0045(14) 0.0020(14)
F72 0.0610(12) 0.0427(10) 0.0428(10) -0.0135(8) -0.0021(9) 0.0109(9)
C73 0.047(2) 0.0489(19) 0.0415(18) -0.0072(15) -0.0052(15) -0.0011(16)
F73 0.0863(17) 0.0711(14) 0.0427(11) -0.0126(10) -0.0179(11) 0.0141(12)
C74 0.044(2) 0.049(2) 0.054(2) 0.0052(16) -0.0046(16) 0.0072(16)
F74 0.0696(15) 0.0677(14) 0.0691(14) 0.0049(12) -0.0162(11) 0.0211(12)
C75 0.0375(18) 0.0341(16) 0.063(2) -0.0056(15) 0.0086(15) 0.0031(14)
F75 0.0564(13) 0.0435(11) 0.0809(14) -0.0049(10) 0.0075(11) 0.0180(10)
C76 0.0368(17) 0.0372(16) 0.0438(17) -0.0106(14) 0.0053(13) -0.0036(14)
F76 0.0528(12) 0.0418(10) 0.0493(10) -0.0154(9) 0.0065(9) 0.0040(9)
C81 0.0387(17) 0.0329(15) 0.0437(17) -0.0022(13) 0.0093(13) -0.0020(13)
C82 0.0457(19) 0.0423(18) 0.0511(19) -0.0073(15) 0.0200(15) -0.0041(15)
F82 0.0612(13) 0.0583(12) 0.0505(11) -0.0211(9) 0.0244(9) -0.0108(10)
C83 0.065(3) 0.064(2) 0.063(2) -0.0066(19) 0.033(2) -0.004(2)
F83 0.100(2) 0.104(2) 0.0726(15) -0.0206(14) 0.0582(15) -0.0129(16)
C84 0.059(3) 0.068(3) 0.084(3) 0.003(2) 0.040(2) -0.006(2)
F84 0.0879(19) 0.110(2) 0.126(2) 0.0005(18) 0.0704(18) -0.0291(17)
C85 0.045(2) 0.044(2) 0.087(3) -0.0025(19) 0.0173(19) -0.0138(16)
F85 0.0664(16) 0.0654(15) 0.121(2) -0.0087(14) 0.0228(14) -0.0293(13)
C86 0.0438(19) 0.0385(17) 0.055(2) -0.0062(15) 0.0131(15) -0.0027(15)
F86 0.0556(12) 0.0434(11) 0.0602(12) -0.0137(9) 0.0051(9) -0.0092(9)
C91 0.0369(16) 0.0382(16) 0.0274(14) -0.0035(12) 0.0026(12) 0.0030(13)
C92 0.0426(17) 0.0382(16) 0.0284(14) -0.0025(13) 0.0024(12) 0.0027(14)
F92 0.0650(13) 0.0370(9) 0.0427(10) 0.0039(8) 0.0178(9) 0.0014(9)
C93 0.056(2) 0.0400(18) 0.0331(16) -0.0048(14) -0.0018(14) 0.0090(15)
F93 0.0861(16) 0.0377(11) 0.0549(12) -0.0019(9) 0.0070(11) 0.0169(10)
C94 0.049(2) 0.055(2) 0.0364(17) -0.0155(15) 0.0010(14) 0.0176(17)
F94 0.0701(15) 0.0757(15) 0.0622(13) -0.0188(11) 0.0150(11) 0.0308(12)
C95 0.0378(17) 0.066(2) 0.0275(14) -0.0083(15) 0.0063(13) 0.0005(16)
F95 0.0524(12) 0.0840(15) 0.0511(11) -0.0104(11) 0.0238(10) -0.0010(11)
C96 0.0404(17) 0.0414(17) 0.0303(14) -0.0040(13) 0.0018(13) 0.0003(14)
F96 0.0542(12) 0.0473(11) 0.0420(10) 0.0035(8) 0.0159(8) -0.0037(9)
C101 0.0366(16) 0.0345(15) 0.0321(14) -0.0042(12) 0.0100(12) 0.0023(13)
C102 0.0357(16) 0.0369(16) 0.0347(15) -0.0015(13) 0.0062(12) 0.0007(13)
F102 0.0537(11) 0.0428(10) 0.0420(10) 0.0084(8) -0.0014(8) -0.0082(9)
C103 0.0386(17) 0.0360(16) 0.0431(17) -0.0033(14) 0.0123(14) -0.0015(13)
F103 0.0608(13) 0.0449(11) 0.0614(12) 0.0021(9) 0.0081(10) -0.0176(10)
C104 0.0348(17) 0.0465(18) 0.0436(17) -0.0102(15) 0.0065(13) -0.0068(14)
F104 0.0488(12) 0.0636(13) 0.0599(12) -0.0130(10) -0.0036(9) -0.0142(10)
C105 0.0401(18) 0.0520(19) 0.0298(15) -0.0028(14) 0.0038(13) 0.0059(15)
F105 0.0607(13) 0.0684(13) 0.0415(10) 0.0026(10) -0.0096(9) 0.0006(11)
C106 0.0421(17) 0.0350(16) 0.0333(15) -0.0019(13) 0.0093(13) 0.0000(13)
F106 0.0590(12) 0.0424(10) 0.0390(9) 0.0071(8) 0.0069(8) -0.0030(9)
C201 0.175(8) 0.259(9) 0.255(9) 0.003(7) 0.107(7) 0.033(7)
C202 0.158(7) 0.220(8) 0.238(8) 0.068(7) 0.024(6) 0.046(6)
C203 0.096(4) 0.123(5) 0.139(5) -0.001(4) 0.022(4) 0.010(4)
C204 0.101(4) 0.117(4) 0.133(5) -0.003(4) 0.024(4) 0.001(4)
C205 0.188(7) 0.191(7) 0.143(6) 0.001(6) 0.050(6) -0.021(6)

loop_
_atom_type_symbol
_atom_type_description
_atom_type_scat_dispersion_real
_atom_type_scat_dispersion_imag
_atom_type_scat_source
C C 0.0033 0.0016 'International Tables Vol C Tables 4.2.6.8 and 6.1.1.4'
H H 0.0000 0.0000 'International Tables Vol C Tables 4.2.6.8 and 6.1.1.4'
B B 0.0013 0.0007 'International Tables Vol C Tables 4.2.6.8 and 6.1.1.4'
N N 0.0061 0.0033 'International Tables Vol C Tables 4.2.6.8 and 6.1.1.4'
F F 0.0171 0.0103 'International Tables Vol C Tables 4.2.6.8 and 6.1.1.4'
P P 0.1023 0.0942 'International Tables Vol C Tables 4.2.6.8 and 6.1.1.4'
Zr Zr -2.9673 0.5597 'International Tables Vol C Tables 4.2.6.8 and 6.1.1.4'

loop_
_geom_angle_atom_site_label_1
_geom_angle_atom_site_label_2
_geom_angle_atom_site_label_3
_geom_angle
N1 Zr1 C1 65.51(9)
N1 Zr1 C13 109.94(9)
C1 Zr1 C13 133.66(10)
N1 Zr1 C19 133.16(9)
C1 Zr1 C19 102.85(10)
C13 Zr1 C19 109.32(10)
N1 Zr1 C17 95.78(9)
C1 Zr1 C17 127.32(10)
C13 Zr1 C17 98.76(10)
C19 Zr1 C17 53.69(10)
N1 Zr1 C12 84.19(9)
C1 Zr1 C12 104.96(10)
C13 Zr1 C12 32.74(10)
C19 Zr1 C12 140.63(10)
C17 Zr1 C12 122.40(10)
N1 Zr1 C16 81.16(9)
C1 Zr1 C16 94.83(10)
C13 Zr1 C16 131.07(10)
C19 Zr1 C16 53.71(10)
C17 Zr1 C16 32.49(10)
C12 Zr1 C16 147.75(10)
N1 Zr1 C20 101.97(9)
C1 Zr1 C20 81.44(10)
C13 Zr1 C20 139.93(10)
C19 Zr1 C20 32.38(10)
C17 Zr1 C20 53.50(10)
C12 Zr1 C20 172.65(10)
C16 Zr1 C20 32.23(10)
N1 Zr1 C18 127.87(9)
C1 Zr1 C18 133.48(10)
C13 Zr1 C18 87.53(10)
C19 Zr1 C18 32.33(10)
C17 Zr1 C18 32.12(10)
C12 Zr1 C18 119.72(10)
C16 Zr1 C18 53.38(10)
C20 Zr1 C18 53.26(9)
N1 Zr1 C11 91.95(9)
C1 Zr1 C11 80.12(10)
C13 Zr1 C11 53.58(10)
C19 Zr1 C11 132.35(10)
C17 Zr1 C11 152.16(10)
C12 Zr1 C11 32.05(10)
C16 Zr1 C11 172.73(10)
C20 Zr1 C11 149.71(10)
C18 Zr1 C11 133.80(10)
N1 Zr1 C14 137.49(9)
C1 Zr1 C14 120.23(10)
C13 Zr1 C14 32.46(9)
C19 Zr1 C14 88.56(10)
C17 Zr1 C14 106.77(10)
C12 Zr1 C14 53.30(10)
C16 Zr1 C14 134.54(10)
C20 Zr1 C14 120.46(10)
C18 Zr1 C14 81.17(10)
C11 Zr1 C14 52.66(10)
N1 Zr1 C15 123.12(10)
C1 Zr1 C15 89.08(10)
C13 Zr1 C15 53.29(10)
C19 Zr1 C15 100.66(10)
C17 Zr1 C15 136.71(10)
C12 Zr1 C15 52.99(10)
C16 Zr1 C15 154.30(10)
C20 Zr1 C15 124.55(10)
C18 Zr1 C15 106.93(10)
C11 Zr1 C15 31.82(10)
C14 Zr1 C15 31.49(10)
N1 Zr1 P1 30.75(6)
C1 Zr1 P1 34.76(7)
C13 Zr1 P1 127.03(7)
C19 Zr1 P1 123.55(7)
C17 Zr1 P1 113.76(7)
C12 Zr1 P1 94.74(7)
C16 Zr1 P1 87.14(7)
C20 Zr1 P1 92.59(7)
C18 Zr1 P1 140.40(7)
C11 Zr1 P1 85.75(7)
C14 Zr1 P1 138.19(7)
C15 Zr1 P1 109.52(8)
N1 P1 C1 92.99(13)
N1 P1 C41 114.22(13)
C1 P1 C41 115.72(14)
N1 P1 C51 110.85(14)
C1 P1 C51 122.64(14)
C41 P1 C51 101.01(14)
N1 P1 Zr1 44.01(8)
C1 P1 Zr1 48.98(10)
C41 P1 Zr1 127.63(10)
C51 P1 Zr1 130.19(10)
N2 N1 P1 115.68(19)
N2 N1 Zr1 138.41(19)
P1 N1 Zr1 105.24(11)
N3 N2 N1 110.6(2)
N2 N3 C61 115.4(2)
C2 C1 P1 125.9(2)
C2 C1 Zr1 137.8(2)
P1 C1 Zr1 96.26(13)
C1 C2 C31 125.8(3)
C1 C2 C3 121.9(3)
C31 C2 C3 112.3(3)
C2 C3 H3A 109.5
C2 C3 H3B 109.5
H3A C3 H3B 109.5
C2 C3 H3C 109.5
H3A C3 H3C 109.5
H3B C3 H3C 109.5
C12 C11 C15 108.0(3)
C12 C11 C21 126.4(3)
C15 C11 C21 124.5(3)
C12 C11 Zr1 72.58(17)
C15 C11 Zr1 74.58(17)
C21 C11 Zr1 128.1(2)
C11 C12 C13 107.9(3)
C11 C12 C22 126.3(3)
C13 C12 C22 125.0(3)
C11 C12 Zr1 75.37(17)
C13 C12 Zr1 72.51(16)
C22 C12 Zr1 125.8(2)
C12 C13 C14 107.5(3)
C12 C13 C23 125.6(3)
C14 C13 C23 125.9(3)
C12 C13 Zr1 74.75(16)
C14 C13 Zr1 76.59(16)
C23 C13 Zr1 123.6(2)
C15 C14 C13 107.9(3)
C15 C14 C24 123.6(3)
C13 C14 C24 126.4(3)
C15 C14 Zr1 74.43(16)
C13 C14 Zr1 70.95(15)
C24 C14 Zr1 133.4(2)
C14 C15 C11 108.6(3)
C14 C15 C25 124.6(3)
C11 C15 C25 125.4(3)
C14 C15 Zr1 74.08(16)
C11 C15 Zr1 73.60(17)
C25 C15 Zr1 129.3(2)
C20 C16 C17 107.6(3)
C20 C16 C26 126.6(3)
C17 C16 C26 124.9(3)
C20 C16 Zr1 74.31(17)
C17 C16 Zr1 73.06(17)
C26 C16 Zr1 127.1(2)
C18 C17 C16 108.4(3)
C18 C17 C27 125.0(3)
C16 C17 C27 125.6(3)
C18 C17 Zr1 75.13(17)
C16 C17 Zr1 74.45(17)
C27 C17 Zr1 125.7(2)
C17 C18 C19 107.9(3)
C17 C18 C28 124.7(3)
C19 C18 C28 125.5(3)
C17 C18 Zr1 72.75(17)
C19 C18 Zr1 72.62(17)
C28 C18 Zr1 132.8(2)
C18 C19 C20 108.0(3)
C18 C19 C29 125.8(3)
C20 C19 C29 124.8(3)
C18 C19 Zr1 75.05(17)
C20 C19 Zr1 74.96(17)
C29 C19 Zr1 126.7(2)
C16 C20 C19 107.9(3)
C16 C20 C30 125.5(3)
C19 C20 C30 125.1(3)
C16 C20 Zr1 73.46(16)
C19 C20 Zr1 72.66(16)
C30 C20 Zr1 130.4(2)
C11 C21 H21A 109.5
C11 C21 H21B 109.5
H21A C21 H21B 109.5
C11 C21 H21C 109.5
H21A C21 H21C 109.5
H21B C21 H21C 109.5
C12 C22 H22A 109.5
C12 C22 H22B 109.5
H22A C22 H22B 109.5
C12 C22 H22C 109.5
H22A C22 H22C 109.5
H22B C22 H22C 109.5
C13 C23 H23A 109.5
C13 C23 H23B 109.5
H23A C23 H23B 109.5
C13 C23 H23C 109.5
H23A C23 H23C 109.5
H23B C23 H23C 109.5
C14 C24 H24A 109.5
C14 C24 H24B 109.5
H24A C24 H24B 109.5
C14 C24 H24C 109.5
H24A C24 H24C 109.5
H24B C24 H24C 109.5
C15 C25 H25A 109.5
C15 C25 H25B 109.5
H25A C25 H25B 109.5
C15 C25 H25C 109.5
H25A C25 H25C 109.5
H25B C25 H25C 109.5
C16 C26 H26A 109.5
C16 C26 H26B 109.5
H26A C26 H26B 109.5
C16 C26 H26C 109.5
H26A C26 H26C 109.5
H26B C26 H26C 109.5
C17 C27 H27A 109.5
C17 C27 H27B 109.5
H27A C27 H27B 109.5
C17 C27 H27C 109.5
H27A C27 H27C 109.5
H27B C27 H27C 109.5
C18 C28 H28A 109.5
C18 C28 H28B 109.5
H28A C28 H28B 109.5
C18 C28 H28C 109.5
H28A C28 H28C 109.5
H28B C28 H28C 109.5
C19 C29 H29A 109.5
C19 C29 H29B 109.5
H29A C29 H29B 109.5
C19 C29 H29C 109.5
H29A C29 H29C 109.5
H29B C29 H29C 109.5
C20 C30 H30A 109.5
C20 C30 H30B 109.5
H30A C30 H30B 109.5
C20 C30 H30C 109.5
H30A C30 H30C 109.5
H30B C30 H30C 109.5
C32 C31 C36 118.2(4)
C32 C31 C2 120.4(3)
C36 C31 C2 121.3(4)
C31 C32 C33 121.4(5)
C31 C32 H32 119.3
C33 C32 H32 119.3
C34 C33 C32 119.5(5)
C34 C33 H33 120.3
C32 C33 H33 120.3
C33 C34 C35 120.2(5)
C33 C34 H34 119.9
C35 C34 H34 119.9
C34 C35 C36 120.3(5)
C34 C35 H35 119.9
C36 C35 H35 119.9
C35 C36 C31 120.2(5)
C35 C36 H36 119.9
C31 C36 H36 119.9
C42 C41 C46 119.1(3)
C42 C41 P1 122.8(2)
C46 C41 P1 118.0(2)
C41 C42 C43 120.0(3)
C41 C42 H42 120.0
C43 C42 H42 120.0
C44 C43 C42 119.9(3)
C44 C43 H43 120.0
C42 C43 H43 120.0
C43 C44 C45 120.9(3)
C43 C44 H44 119.6
C45 C44 H44 119.6
C44 C45 C46 119.8(3)
C44 C45 H45 120.1
C46 C45 H45 120.1
C45 C46 C41 120.3(3)
C45 C46 H46 119.9
C41 C46 H46 119.9
C52 C51 C56 119.1(3)
C52 C51 P1 121.4(3)
C56 C51 P1 119.4(3)
C51 C52 C53 120.1(4)
C51 C52 H52 120.0
C53 C52 H52 120.0
C54 C53 C52 119.6(4)
C54 C53 H53 120.2
C52 C53 H53 120.2
C55 C54 C53 120.4(4)
C55 C54 H54 119.8
C53 C54 H54 119.8
C54 C55 C56 120.1(4)
C54 C55 H55 120.0
C56 C55 H55 120.0
C55 C56 C51 120.6(4)
C55 C56 H56 119.7
C51 C56 H56 119.7
C62 C61 C66 120.1(3)
C62 C61 N3 114.6(3)
C66 C61 N3 125.1(3)
C63 C62 C61 119.2(3)
C63 C62 C67 118.5(3)
C61 C62 C67 122.4(3)
C62 C63 C64 122.0(3)
C62 C63 H63 119.0
C64 C63 H63 119.0
C65 C64 C63 117.6(3)
C65 C64 C68 121.9(3)
C63 C64 C68 120.5(3)
C64 C65 C66 123.0(3)
C64 C65 H65 118.5
C66 C65 H65 118.5
C65 C66 C61 118.0(3)
C65 C66 C69 118.0(3)
C61 C66 C69 123.9(3)
C62 C67 H67A 109.5
C62 C67 H67B 109.5
H67A C67 H67B 109.5
C62 C67 H67C 109.5
H67A C67 H67C 109.5
H67B C67 H67C 109.5
C64 C68 H68A 109.5
C64 C68 H68B 109.5
H68A C68 H68B 109.5
C64 C68 H68C 109.5
H68A C68 H68C 109.5
H68B C68 H68C 109.5
C66 C69 H69A 109.5
C66 C69 H69B 109.5
H69A C69 H69B 109.5
C66 C69 H69C 109.5
H69A C69 H69C 109.5
H69B C69 H69C 109.5
C71 B1 C101 113.6(2)
C71 B1 C81 103.0(2)
C101 B1 C81 112.0(2)
C71 B1 C91 112.1(2)
C101 B1 C91 102.5(2)
C81 B1 C91 114.1(2)
C72 C71 C76 112.6(3)
C72 C71 B1 128.1(3)
C76 C71 B1 119.3(3)
F72 C72 C73 114.9(3)
F72 C72 C71 120.8(3)
C73 C72 C71 124.3(3)
F73 C73 C74 119.5(3)
F73 C73 C72 120.4(3)
C74 C73 C72 120.1(3)
F74 C74 C73 121.3(3)
F74 C74 C75 120.4(3)
C73 C74 C75 118.3(3)
F75 C75 C76 120.7(3)
F75 C75 C74 119.6(3)
C76 C75 C74 119.7(3)
F76 C76 C75 116.2(3)
F76 C76 C71 118.8(3)
C75 C76 C71 124.9(3)
C82 C81 C86 112.2(3)
C82 C81 B1 128.0(3)
C86 C81 B1 119.5(3)
F82 C82 C83 114.4(3)
F82 C82 C81 120.7(3)
C83 C82 C81 124.8(3)
F83 C83 C84 119.8(3)
F83 C83 C82 120.5(4)
C84 C83 C82 119.7(3)
F84 C84 C83 121.8(4)
F84 C84 C85 119.4(4)
C83 C84 C85 118.8(3)
F85 C85 C86 120.1(4)
F85 C85 C84 120.0(3)
C86 C85 C84 119.8(3)
F86 C86 C85 116.3(3)
F86 C86 C81 119.3(3)
C85 C86 C81 124.5(3)
C92 C91 C96 112.9(3)
C92 C91 B1 129.7(3)
C96 C91 B1 117.3(3)
F92 C92 C91 121.1(3)
F92 C92 C93 114.6(3)
C91 C92 C93 124.3(3)
F93 C93 C94 119.7(3)
F93 C93 C92 120.6(3)
C94 C93 C92 119.8(3)
F94 C94 C93 120.4(3)
F94 C94 C95 120.6(3)
C93 C94 C95 119.0(3)
F95 C95 C94 120.1(3)
F95 C95 C96 120.6(3)
C94 C95 C96 119.3(3)
F96 C96 C95 116.1(3)
F96 C96 C91 119.2(3)
C95 C96 C91 124.7(3)
C102 C101 C106 112.2(3)
C102 C101 B1 128.5(3)
C106 C101 B1 119.2(3)
F102 C102 C103 114.8(3)
F102 C102 C101 121.0(3)
C103 C102 C101 124.2(3)
F103 C103 C104 119.5(3)
F103 C103 C102 120.4(3)
C104 C103 C102 120.1(3)
F104 C104 C103 120.6(3)
F104 C104 C105 120.4(3)
C103 C104 C105 119.0(3)
F105 C105 C106 120.8(3)
F105 C105 C104 120.1(3)
C106 C105 C104 119.1(3)
F106 C106 C105 116.2(3)
F106 C106 C101 118.6(3)
C105 C106 C101 125.2(3)
C202 C201 C205 108.5(5)
C202 C201 H2A 110.0
C205 C201 H2A 110.0
C202 C201 H2B 110.0
C205 C201 H2B 110.0
H2A C201 H2B 108.4
C203 C202 C201 108.5(5)
C203 C202 H2C 110.0
C201 C202 H2C 110.0
C203 C202 H2D 110.0
C201 C202 H2D 110.0
H2C C202 H2D 108.4
C202 C203 C204 106.9(5)
C202 C203 H2E 110.4
C204 C203 H2E 110.4
C202 C203 H2F 110.4
C204 C203 H2F 110.4
H2E C203 H2F 108.6
C205 C204 C203 109.1(5)
C205 C204 H2G 109.9
C203 C204 H2G 109.9
C205 C204 H2H 109.9
C203 C204 H2H 109.9
H2G C204 H2H 108.3
C204 C205 C201 106.5(5)
C204 C205 H2I 110.4
C201 C205 H2I 110.4
C204 C205 H2J 110.4
C201 C205 H2J 110.4
H2I C205 H2J 108.6

loop_
_geom_bond_atom_site_label_1
_geom_bond_atom_site_label_2
_geom_bond_distance
Zr1 N1 2.247(2)
Zr1 C1 2.368(3)
Zr1 C13 2.514(3)
Zr1 C19 2.534(3)
Zr1 C17 2.535(3)
Zr1 C12 2.543(3)
Zr1 C16 2.553(3)
Zr1 C20 2.564(3)
Zr1 C18 2.565(3)
Zr1 C11 2.579(3)
Zr1 C14 2.587(3)
Zr1 C15 2.592(3)
Zr1 P1 3.1201(8)
P1 N1 1.654(2)
P1 C1 1.789(3)
P1 C41 1.814(3)
P1 C51 1.816(3)
N1 N2 1.386(3)
N2 N3 1.262(3)
N3 C61 1.432(4)
C1 C2 1.347(4)
C2 C31 1.493(5)
C2 C3 1.505(5)
C3 H3A 0.9700
C3 H3B 0.9700
C3 H3C 0.9700
C11 C12 1.415(4)
C11 C15 1.417(4)
C11 C21 1.508(5)
C12 C13 1.426(4)
C12 C22 1.503(4)
C13 C14 1.428(4)
C13 C23 1.506(4)
C14 C15 1.405(4)
C14 C24 1.508(4)
C15 C25 1.507(4)
C16 C20 1.420(4)
C16 C17 1.423(4)
C16 C26 1.494(4)
C17 C18 1.411(4)
C17 C27 1.509(4)
C18 C19 1.420(4)
C18 C28 1.506(4)
C19 C20 1.421(4)
C19 C29 1.513(4)
C20 C30 1.500(4)
C21 H21A 0.9700
C21 H21B 0.9700
C21 H21C 0.9700
C22 H22A 0.9700
C22 H22B 0.9700
C22 H22C 0.9700
C23 H23A 0.9700
C23 H23B 0.9700
C23 H23C 0.9700
C24 H24A 0.9700
C24 H24B 0.9700
C24 H24C 0.9700
C25 H25A 0.9700
C25 H25B 0.9700
C25 H25C 0.9700
C26 H26A 0.9700
C26 H26B 0.9700
C26 H26C 0.9700
C27 H27A 0.9700
C27 H27B 0.9700
C27 H27C 0.9700
C28 H28A 0.9700
C28 H28B 0.9700
C28 H28C 0.9700
C29 H29A 0.9700
C29 H29B 0.9700
C29 H29C 0.9700
C30 H30A 0.9700
C30 H30B 0.9700
C30 H30C 0.9700
C31 C32 1.385(6)
C31 C36 1.392(5)
C32 C33 1.386(6)
C32 H32 0.9400
C33 C34 1.370(8)
C33 H33 0.9400
C34 C35 1.377(9)
C34 H34 0.9400
C35 C36 1.388(6)
C35 H35 0.9400
C36 H36 0.9400
C41 C42 1.384(4)
C41 C46 1.392(4)
C42 C43 1.386(5)
C42 H42 0.9400
C43 C44 1.368(5)
C43 H43 0.9400
C44 C45 1.368(5)
C44 H44 0.9400
C45 C46 1.380(4)
C45 H45 0.9400
C46 H46 0.9400
C51 C52 1.372(5)
C51 C56 1.396(5)
C52 C53 1.401(5)
C52 H52 0.9400
C53 C54 1.379(7)
C53 H53 0.9400
C54 C55 1.366(7)
C54 H54 0.9400
C55 C56 1.374(5)
C55 H55 0.9400
C56 H56 0.9400
C61 C62 1.400(4)
C61 C66 1.408(4)
C62 C63 1.385(5)
C62 C67 1.502(4)
C63 C64 1.386(5)
C63 H63 0.9400
C64 C65 1.382(5)
C64 C68 1.511(5)
C65 C66 1.386(4)
C65 H65 0.9400
C66 C69 1.516(4)
C67 H67A 0.9700
C67 H67B 0.9700
C67 H67C 0.9700
C68 H68A 0.9700
C68 H68B 0.9700
C68 H68C 0.9700
C69 H69A 0.9700
C69 H69B 0.9700
C69 H69C 0.9700
B1 C71 1.649(4)
B1 C101 1.657(4)
B1 C81 1.658(4)
B1 C91 1.661(4)
C71 C72 1.385(4)
C71 C76 1.388(4)
C72 F72 1.359(3)
C72 C73 1.378(4)
C73 F73 1.346(4)
C73 C74 1.367(5)
C74 F74 1.342(4)
C74 C75 1.372(5)
C75 F75 1.354(4)
C75 C76 1.369(5)
C76 F76 1.358(3)
C81 C82 1.392(4)
C81 C86 1.393(4)
C82 F82 1.352(4)
C82 C83 1.378(5)
C83 F83 1.344(4)
C83 C84 1.358(6)
C84 F84 1.346(4)
C84 C85 1.375(6)
C85 F85 1.353(4)
C85 C86 1.374(5)
C86 F86 1.359(4)
C91 C92 1.382(4)
C91 C96 1.394(4)
C92 F92 1.357(3)
C92 C93 1.382(4)
C93 F93 1.348(4)
C93 C94 1.367(5)
C94 F94 1.347(4)
C94 C95 1.371(5)
C95 F95 1.348(4)
C95 C96 1.373(4)
C96 F96 1.357(3)
C101 C102 1.389(4)
C101 C106 1.392(4)
C102 F102 1.359(3)
C102 C103 1.380(4)
C103 F103 1.344(3)
C103 C104 1.354(4)
C104 F104 1.350(3)
C104 C105 1.373(5)
C105 F105 1.353(3)
C105 C106 1.368(4)
C106 F106 1.358(3)
C201 C202 1.458(7)
C201 C205 1.477(7)
C201 H2A 0.9800
C201 H2B 0.9800
C202 C203 1.454(7)
C202 H2C 0.9800
C202 H2D 0.9800
C203 C204 1.483(6)
C203 H2E 0.9800
C203 H2F 0.9800
C204 C205 1.453(6)
C204 H2G 0.9800
C204 H2H 0.9800
C205 H2I 0.9800
C205 H2J 0.9800

loop_
_geom_torsion_atom_site_label_1
_geom_torsion_atom_site_label_2
_geom_torsion_atom_site_label_3
_geom_torsion_atom_site_label_4
_geom_torsion
C1 Zr1 P1 N1 179.81(17)
C13 Zr1 P1 N1 64.36(15)
C19 Zr1 P1 N1 -119.38(15)
C17 Zr1 P1 N1 -58.36(14)
C12 Zr1 P1 N1 70.25(14)
C16 Zr1 P1 N1 -77.48(14)
C20 Zr1 P1 N1 -109.26(14)
C18 Zr1 P1 N1 -81.48(17)
C11 Zr1 P1 N1 101.04(14)
C14 Zr1 P1 N1 106.47(16)
C15 Zr1 P1 N1 122.55(14)
N1 Zr1 P1 C1 -179.81(17)
C13 Zr1 P1 C1 -115.45(15)
C19 Zr1 P1 C1 60.80(15)
C17 Zr1 P1 C1 121.83(14)
C12 Zr1 P1 C1 -109.56(14)
C16 Zr1 P1 C1 102.70(14)
C20 Zr1 P1 C1 70.93(14)
C18 Zr1 P1 C1 98.71(17)
C11 Zr1 P1 C1 -78.77(14)
C14 Zr1 P1 C1 -73.35(16)
C15 Zr1 P1 C1 -57.26(14)
N1 Zr1 P1 C41 86.99(18)
C1 Zr1 P1 C41 -93.20(18)
C13 Zr1 P1 C41 151.35(15)
C19 Zr1 P1 C41 -32.39(16)
C17 Zr1 P1 C41 28.63(15)
C12 Zr1 P1 C41 157.24(15)
C16 Zr1 P1 C41 9.51(14)
C20 Zr1 P1 C41 -22.27(15)
C18 Zr1 P1 C41 5.52(17)
C11 Zr1 P1 C41 -171.96(15)
C14 Zr1 P1 C41 -166.54(16)
C15 Zr1 P1 C41 -150.46(15)
N1 Zr1 P1 C51 -78.23(19)
C1 Zr1 P1 C51 101.58(19)
C13 Zr1 P1 C51 -13.87(17)
C19 Zr1 P1 C51 162.39(17)
C17 Zr1 P1 C51 -136.59(16)
C12 Zr1 P1 C51 -7.98(16)
C16 Zr1 P1 C51 -155.72(16)
C20 Zr1 P1 C51 172.51(16)
C18 Zr1 P1 C51 -159.71(18)
C11 Zr1 P1 C51 22.81(16)
C14 Zr1 P1 C51 28.24(18)
C15 Zr1 P1 C51 44.32(17)
C1 P1 N1 N2 172.4(2)
C41 P1 N1 N2 52.4(2)
C51 P1 N1 N2 -60.9(2)
Zr1 P1 N1 N2 172.3(3)
C1 P1 N1 Zr1 0.14(13)
C41 P1 N1 Zr1 -119.86(13)
C51 P1 N1 Zr1 126.85(13)
C1 Zr1 N1 N2 -169.6(3)
C13 Zr1 N1 N2 60.4(3)
C19 Zr1 N1 N2 -84.9(3)
C17 Zr1 N1 N2 -41.1(3)
C12 Zr1 N1 N2 81.0(3)
C16 Zr1 N1 N2 -70.2(3)
C20 Zr1 N1 N2 -94.9(3)
C18 Zr1 N1 N2 -42.5(3)
C11 Zr1 N1 N2 112.1(3)
C14 Zr1 N1 N2 81.6(3)
C15 Zr1 N1 N2 118.9(3)
P1 Zr1 N1 N2 -169.5(3)
C1 Zr1 N1 P1 -0.12(11)
C13 Zr1 N1 P1 -130.04(12)
C19 Zr1 N1 P1 84.59(16)
C17 Zr1 N1 P1 128.45(12)
C12 Zr1 N1 P1 -109.47(13)
C16 Zr1 N1 P1 99.35(13)
C20 Zr1 N1 P1 74.59(13)
C18 Zr1 N1 P1 127.01(12)
C11 Zr1 N1 P1 -78.33(13)
C14 Zr1 N1 P1 -108.89(15)
C15 Zr1 N1 P1 -71.55(15)
P1 N1 N2 N3 -177.9(2)
Zr1 N1 N2 N3 -9.1(4)
N1 N2 N3 C61 178.8(2)
N1 P1 C1 C2 -178.5(3)
C41 P1 C1 C2 -59.7(3)
C51 P1 C1 C2 64.4(3)
Zr1 P1 C1 C2 -178.3(3)
N1 P1 C1 Zr1 -0.13(12)
C41 P1 C1 Zr1 118.63(13)
C51 P1 C1 Zr1 -117.30(15)
N1 Zr1 C1 C2 178.1(4)
C13 Zr1 C1 C2 -87.1(4)
C19 Zr1 C1 C2 46.2(3)
C17 Zr1 C1 C2 100.1(3)
C12 Zr1 C1 C2 -105.6(3)
C16 Zr1 C1 C2 100.1(3)
C20 Zr1 C1 C2 70.7(3)
C18 Zr1 C1 C2 58.2(4)
C11 Zr1 C1 C2 -85.2(3)
C14 Zr1 C1 C2 -49.7(4)
C15 Zr1 C1 C2 -54.5(3)
P1 Zr1 C1 C2 178.0(4)
N1 Zr1 C1 P1 0.10(10)
C13 Zr1 C1 P1 94.88(15)
C19 Zr1 C1 P1 -131.74(12)
C17 Zr1 C1 P1 -77.89(15)
C12 Zr1 C1 P1 76.41(13)
C16 Zr1 C1 P1 -77.90(12)
C20 Zr1 C1 P1 -107.29(13)
C18 Zr1 C1 P1 -119.74(13)
C11 Zr1 C1 P1 96.84(13)
C14 Zr1 C1 P1 132.34(11)
C15 Zr1 C1 P1 127.54(12)
P1 C1 C2 C31 -5.8(5)
Zr1 C1 C2 C31 176.6(3)
P1 C1 C2 C3 173.5(3)
Zr1 C1 C2 C3 -4.1(5)
N1 Zr1 C11 C12 -75.82(18)
C1 Zr1 C11 C12 -140.54(19)
C13 Zr1 C11 C12 37.70(17)
C19 Zr1 C11 C12 121.03(19)
C17 Zr1 C11 C12 30.5(3)
C16 Zr1 C11 C12 -94.3(8)
C20 Zr1 C11 C12 166.19(19)
C18 Zr1 C11 C12 76.3(2)
C14 Zr1 C11 C12 78.59(19)
C15 Zr1 C11 C12 115.0(3)
P1 Zr1 C11 C12 -105.96(17)
N1 Zr1 C11 C15 169.19(19)
C1 Zr1 C11 C15 104.5(2)
C13 Zr1 C11 C15 -77.29(19)
C19 Zr1 C11 C15 6.0(2)
C17 Zr1 C11 C15 -84.5(3)
C12 Zr1 C11 C15 -115.0(3)
C16 Zr1 C11 C15 150.8(8)
C20 Zr1 C11 C15 51.2(3)
C18 Zr1 C11 C15 -38.7(2)
C14 Zr1 C11 C15 -36.40(18)
P1 Zr1 C11 C15 139.05(18)
N1 Zr1 C11 C21 47.2(3)
C1 Zr1 C11 C21 -17.5(3)
C13 Zr1 C11 C21 160.7(3)
C19 Zr1 C11 C21 -116.0(3)
C17 Zr1 C11 C21 153.5(3)
C12 Zr1 C11 C21 123.0(4)
C16 Zr1 C11 C21 28.7(10)
C20 Zr1 C11 C21 -70.8(4)
C18 Zr1 C11 C21 -160.7(3)
C14 Zr1 C11 C21 -158.4(4)
C15 Zr1 C11 C21 -122.0(4)
P1 Zr1 C11 C21 17.0(3)
C15 C11 C12 C13 1.0(3)
C21 C11 C12 C13 169.4(3)
Zr1 C11 C12 C13 -65.7(2)
C15 C11 C12 C22 -169.3(3)
C21 C11 C12 C22 -0.9(5)
Zr1 C11 C12 C22 124.0(3)
C15 C11 C12 Zr1 66.7(2)
C21 C11 C12 Zr1 -124.9(3)
N1 Zr1 C12 C11 103.10(18)
C1 Zr1 C12 C11 40.39(19)
C13 Zr1 C12 C11 -114.5(3)
C19 Zr1 C12 C11 -93.1(2)
C17 Zr1 C12 C11 -163.72(17)
C16 Zr1 C12 C11 166.33(18)
C20 Zr1 C12 C11 -109.7(8)
C18 Zr1 C12 C11 -126.17(18)
C14 Zr1 C12 C11 -76.40(19)
C15 Zr1 C12 C11 -36.76(17)
P1 Zr1 C12 C11 74.17(17)
N1 Zr1 C12 C13 -142.36(18)
C1 Zr1 C12 C13 154.93(17)
C19 Zr1 C12 C13 21.4(3)
C17 Zr1 C12 C13 -49.2(2)
C16 Zr1 C12 C13 -79.1(2)
C20 Zr1 C12 C13 4.8(9)
C18 Zr1 C12 C13 -11.6(2)
C11 Zr1 C12 C13 114.5(3)
C14 Zr1 C12 C13 38.13(17)
C15 Zr1 C12 C13 77.77(19)
P1 Zr1 C12 C13 -171.29(16)
N1 Zr1 C12 C22 -21.4(3)
C1 Zr1 C12 C22 -84.1(3)
C13 Zr1 C12 C22 121.0(4)
C19 Zr1 C12 C22 142.4(3)
C17 Zr1 C12 C22 71.8(3)
C16 Zr1 C12 C22 41.9(4)
C20 Zr1 C12 C22 125.8(7)
C18 Zr1 C12 C22 109.4(3)
C11 Zr1 C12 C22 -124.5(4)
C14 Zr1 C12 C22 159.1(3)
C15 Zr1 C12 C22 -161.2(3)
P1 Zr1 C12 C22 -50.3(3)
C11 C12 C13 C14 -2.6(3)
C22 C12 C13 C14 167.9(3)
Zr1 C12 C13 C14 -70.22(19)
C11 C12 C13 C23 -171.6(3)
C22 C12 C13 C23 -1.2(5)
Zr1 C12 C13 C23 120.7(3)
C11 C12 C13 Zr1 67.7(2)
C22 C12 C13 Zr1 -121.9(3)
N1 Zr1 C13 C12 40.26(19)
C1 Zr1 C13 C12 -34.5(2)
C19 Zr1 C13 C12 -165.80(17)
C17 Zr1 C13 C12 139.72(18)
C16 Zr1 C13 C12 135.96(18)
C20 Zr1 C13 C12 -179.04(17)
C18 Zr1 C13 C12 169.90(18)
C11 Zr1 C13 C12 -36.87(17)
C14 Zr1 C13 C12 -112.7(3)
C15 Zr1 C13 C12 -76.78(19)
P1 Zr1 C13 C12 10.9(2)
N1 Zr1 C13 C14 152.98(18)
C1 Zr1 C13 C14 78.3(2)
C19 Zr1 C13 C14 -53.1(2)
C17 Zr1 C13 C14 -107.56(19)
C12 Zr1 C13 C14 112.7(3)
C16 Zr1 C13 C14 -111.3(2)
C20 Zr1 C13 C14 -66.3(2)
C18 Zr1 C13 C14 -77.37(19)
C11 Zr1 C13 C14 75.9(2)
C15 Zr1 C13 C14 35.94(18)
P1 Zr1 C13 C14 123.62(17)
N1 Zr1 C13 C23 -82.6(3)
C1 Zr1 C13 C23 -157.4(2)
C19 Zr1 C13 C23 71.3(3)
C17 Zr1 C13 C23 16.8(3)
C12 Zr1 C13 C23 -122.9(3)
C16 Zr1 C13 C23 13.1(3)
C20 Zr1 C13 C23 58.1(3)
C18 Zr1 C13 C23 47.0(3)
C11 Zr1 C13 C23 -159.8(3)
C14 Zr1 C13 C23 124.4(3)
C15 Zr1 C13 C23 160.3(3)
P1 Zr1 C13 C23 -112.0(2)
C12 C13 C14 C15 3.2(3)
C23 C13 C14 C15 172.2(3)
Zr1 C13 C14 C15 -65.8(2)
C12 C13 C14 C24 -160.7(3)
C23 C13 C14 C24 8.4(5)
Zr1 C13 C14 C24 130.4(3)
C12 C13 C14 Zr1 68.96(19)
C23 C13 C14 Zr1 -122.0(3)
N1 Zr1 C14 C15 76.5(2)
C1 Zr1 C14 C15 -9.2(2)
C13 Zr1 C14 C15 115.7(3)
C19 Zr1 C14 C15 -113.27(19)
C17 Zr1 C14 C15 -164.49(18)
C12 Zr1 C14 C15 77.2(2)
C16 Zr1 C14 C15 -144.46(18)
C20 Zr1 C14 C15 -107.42(19)
C18 Zr1 C14 C15 -144.9(2)
C11 Zr1 C14 C15 36.80(18)
P1 Zr1 C14 C15 30.0(2)
N1 Zr1 C14 C13 -39.2(2)
C1 Zr1 C14 C13 -124.94(19)
C19 Zr1 C14 C13 131.0(2)
C17 Zr1 C14 C13 79.8(2)
C12 Zr1 C14 C13 -38.47(18)
C16 Zr1 C14 C13 99.8(2)
C20 Zr1 C14 C13 136.86(18)
C18 Zr1 C14 C13 99.4(2)
C11 Zr1 C14 C13 -78.9(2)
C15 Zr1 C14 C13 -115.7(3)
P1 Zr1 C14 C13 -85.7(2)
N1 Zr1 C14 C24 -161.7(3)
C1 Zr1 C14 C24 112.6(3)
C13 Zr1 C14 C24 -122.5(4)
C19 Zr1 C14 C24 8.5(3)
C17 Zr1 C14 C24 -42.7(3)
C12 Zr1 C14 C24 -161.0(4)
C16 Zr1 C14 C24 -22.7(4)
C20 Zr1 C14 C24 14.4(3)
C18 Zr1 C14 C24 -23.1(3)
C11 Zr1 C14 C24 158.6(4)
C15 Zr1 C14 C24 121.8(4)
P1 Zr1 C14 C24 151.8(3)
C13 C14 C15 C11 -2.6(3)
C24 C14 C15 C11 161.8(3)
Zr1 C14 C15 C11 -66.1(2)
C13 C14 C15 C25 -169.3(3)
C24 C14 C15 C25 -4.9(5)
Zr1 C14 C15 C25 127.2(3)
C13 C14 C15 Zr1 63.5(2)
C24 C14 C15 Zr1 -132.1(3)
C12 C11 C15 C14 1.0(3)
C21 C11 C15 C14 -167.7(3)
Zr1 C11 C15 C14 66.4(2)
C12 C11 C15 C25 167.6(3)
C21 C11 C15 C25 -1.1(5)
Zr1 C11 C15 C25 -127.0(3)
C12 C11 C15 Zr1 -65.4(2)
C21 C11 C15 Zr1 125.9(3)
N1 Zr1 C15 C14 -128.32(18)
C1 Zr1 C15 C14 172.05(19)
C13 Zr1 C15 C14 -37.10(18)
C19 Zr1 C15 C14 69.15(19)
C17 Zr1 C15 C14 21.9(3)
C12 Zr1 C15 C14 -78.4(2)
C16 Zr1 C15 C14 72.8(3)
C20 Zr1 C15 C14 93.1(2)
C18 Zr1 C15 C14 36.4(2)
C11 Zr1 C15 C14 -115.4(3)
P1 Zr1 C15 C14 -159.29(16)
N1 Zr1 C15 C11 -12.9(2)
C1 Zr1 C15 C11 -72.56(19)
C13 Zr1 C15 C11 78.3(2)
C19 Zr1 C15 C11 -175.46(19)
C17 Zr1 C15 C11 137.31(19)
C12 Zr1 C15 C11 37.04(18)
C16 Zr1 C15 C11 -171.8(2)
C20 Zr1 C15 C11 -151.50(18)
C18 Zr1 C15 C11 151.84(18)
C14 Zr1 C15 C11 115.4(3)
P1 Zr1 C15 C11 -43.90(19)
N1 Zr1 C15 C25 109.7(3)
C1 Zr1 C15 C25 50.1(3)
C13 Zr1 C15 C25 -159.0(4)
C19 Zr1 C15 C25 -52.8(3)
C17 Zr1 C15 C25 -100.0(3)
C12 Zr1 C15 C25 159.7(4)
C16 Zr1 C15 C25 -49.1(4)
C20 Zr1 C15 C25 -28.8(3)
C18 Zr1 C15 C25 -85.5(3)
C11 Zr1 C15 C25 122.7(4)
C14 Zr1 C15 C25 -121.9(4)
P1 Zr1 C15 C25 78.8(3)
N1 Zr1 C16 C20 -129.80(19)
C1 Zr1 C16 C20 -65.53(19)
C13 Zr1 C16 C20 121.40(18)
C19 Zr1 C16 C20 36.88(17)
C17 Zr1 C16 C20 114.5(3)
C12 Zr1 C16 C20 166.20(19)
C18 Zr1 C16 C20 77.38(19)
C11 Zr1 C16 C20 -111.1(8)
C14 Zr1 C16 C20 76.9(2)
C15 Zr1 C16 C20 32.4(3)
P1 Zr1 C16 C20 -99.45(17)
N1 Zr1 C16 C17 115.72(19)
C1 Zr1 C16 C17 179.99(18)
C13 Zr1 C16 C17 6.9(2)
C19 Zr1 C16 C17 -77.61(19)
C12 Zr1 C16 C17 51.7(3)
C20 Zr1 C16 C17 -114.5(3)
C18 Zr1 C16 C17 -37.11(17)
C11 Zr1 C16 C17 134.4(8)
C14 Zr1 C16 C17 -37.6(2)
C15 Zr1 C16 C17 -82.1(3)
P1 Zr1 C16 C17 146.06(17)
N1 Zr1 C16 C26 -5.5(3)
C1 Zr1 C16 C26 58.8(3)
C13 Zr1 C16 C26 -114.3(3)
C19 Zr1 C16 C26 161.2(3)
C17 Zr1 C16 C26 -121.2(4)
C12 Zr1 C16 C26 -69.5(3)
C20 Zr1 C16 C26 124.3(4)
C18 Zr1 C16 C26 -158.3(3)
C11 Zr1 C16 C26 13.1(10)
C14 Zr1 C16 C26 -158.9(2)
C15 Zr1 C16 C26 156.7(3)
P1 Zr1 C16 C26 24.8(3)
C20 C16 C17 C18 1.3(3)
C26 C16 C17 C18 -168.2(3)
Zr1 C16 C17 C18 68.1(2)
C20 C16 C17 C27 170.1(3)
C26 C16 C17 C27 0.6(5)
Zr1 C16 C17 C27 -123.1(3)
C20 C16 C17 Zr1 -66.8(2)
C26 C16 C17 Zr1 123.7(3)
N1 Zr1 C17 C18 -177.87(17)
C1 Zr1 C17 C18 -114.40(18)
C13 Zr1 C17 C18 70.89(18)
C19 Zr1 C17 C18 -36.71(17)
C12 Zr1 C17 C18 95.35(19)
C16 Zr1 C17 C18 -114.4(3)
C20 Zr1 C17 C18 -77.25(19)
C11 Zr1 C17 C18 76.8(3)
C14 Zr1 C17 C18 38.58(19)
C15 Zr1 C17 C18 26.8(2)
P1 Zr1 C17 C18 -151.92(15)
N1 Zr1 C17 C16 -63.48(18)
C1 Zr1 C17 C16 0.0(2)
C13 Zr1 C17 C16 -174.73(18)
C19 Zr1 C17 C16 77.67(19)
C12 Zr1 C17 C16 -150.26(17)
C20 Zr1 C17 C16 37.14(17)
C18 Zr1 C17 C16 114.4(3)
C11 Zr1 C17 C16 -168.8(2)
C14 Zr1 C17 C16 152.96(18)
C15 Zr1 C17 C16 141.21(18)
P1 Zr1 C17 C16 -37.54(19)
N1 Zr1 C17 C27 59.5(3)
C1 Zr1 C17 C27 122.9(3)
C13 Zr1 C17 C27 -51.8(3)
C19 Zr1 C17 C27 -159.4(3)
C12 Zr1 C17 C27 -27.3(3)
C16 Zr1 C17 C27 122.9(3)
C20 Zr1 C17 C27 160.1(3)
C18 Zr1 C17 C27 -122.7(3)
C11 Zr1 C17 C27 -45.9(4)
C14 Zr1 C17 C27 -84.1(3)
C15 Zr1 C17 C27 -95.9(3)
P1 Zr1 C17 C27 85.4(3)
C16 C17 C18 C19 -3.0(3)
C27 C17 C18 C19 -171.9(3)
Zr1 C17 C18 C19 64.6(2)
C16 C17 C18 C28 161.8(3)
C27 C17 C18 C28 -7.1(5)
Zr1 C17 C18 C28 -130.6(3)
C16 C17 C18 Zr1 -67.6(2)
C27 C17 C18 Zr1 123.5(3)
N1 Zr1 C18 C17 2.7(2)
C1 Zr1 C18 C17 93.5(2)
C13 Zr1 C18 C17 -110.82(18)
C19 Zr1 C18 C17 115.7(3)
C12 Zr1 C18 C17 -104.55(18)
C16 Zr1 C18 C17 37.56(17)
C20 Zr1 C18 C17 78.05(19)
C11 Zr1 C18 C17 -140.96(18)
C14 Zr1 C18 C17 -142.82(18)
C15 Zr1 C18 C17 -161.13(17)
P1 Zr1 C18 C17 42.5(2)
N1 Zr1 C18 C19 -113.06(18)
C1 Zr1 C18 C19 -22.3(2)
C13 Zr1 C18 C19 133.44(18)
C17 Zr1 C18 C19 -115.7(3)
C12 Zr1 C18 C19 139.70(17)
C16 Zr1 C18 C19 -78.19(19)
C20 Zr1 C18 C19 -37.70(17)
C11 Zr1 C18 C19 103.3(2)
C14 Zr1 C18 C19 101.43(18)
C15 Zr1 C18 C19 83.13(19)
P1 Zr1 C18 C19 -73.2(2)
N1 Zr1 C18 C28 124.3(3)
C1 Zr1 C18 C28 -144.9(3)
C13 Zr1 C18 C28 10.8(3)
C19 Zr1 C18 C28 -122.6(4)
C17 Zr1 C18 C28 121.7(4)
C12 Zr1 C18 C28 17.1(3)
C16 Zr1 C18 C28 159.2(4)
C20 Zr1 C18 C28 -160.3(4)
C11 Zr1 C18 C28 -19.3(4)
C14 Zr1 C18 C28 -21.2(3)
C15 Zr1 C18 C28 -39.5(3)
P1 Zr1 C18 C28 164.2(3)
C17 C18 C19 C20 3.6(3)
C28 C18 C19 C20 -161.0(3)
Zr1 C18 C19 C20 68.3(2)
C17 C18 C19 C29 170.5(3)
C28 C18 C19 C29 5.9(5)
Zr1 C18 C19 C29 -124.8(3)
C17 C18 C19 Zr1 -64.7(2)
C28 C18 C19 Zr1 130.7(3)
N1 Zr1 C19 C18 95.27(19)
C1 Zr1 C19 C18 163.62(17)
C13 Zr1 C19 C18 -50.2(2)
C17 Zr1 C19 C18 36.46(17)
C12 Zr1 C19 C18 -62.3(2)
C16 Zr1 C19 C18 77.08(19)
C20 Zr1 C19 C18 113.8(3)
C11 Zr1 C19 C18 -108.1(2)
C14 Zr1 C19 C18 -75.66(18)
C15 Zr1 C19 C18 -104.89(18)
P1 Zr1 C19 C18 132.92(15)
N1 Zr1 C19 C20 -18.5(2)
C1 Zr1 C19 C20 49.84(19)
C13 Zr1 C19 C20 -164.02(17)
C17 Zr1 C19 C20 -77.32(19)
C12 Zr1 C19 C20 -176.10(18)
C16 Zr1 C19 C20 -36.70(17)
C18 Zr1 C19 C20 -113.8(3)
C11 Zr1 C19 C20 138.10(18)
C14 Zr1 C19 C20 170.56(19)
C15 Zr1 C19 C20 141.33(18)
P1 Zr1 C19 C20 19.1(2)
N1 Zr1 C19 C29 -141.0(2)
C1 Zr1 C19 C29 -72.7(3)
C13 Zr1 C19 C29 73.5(3)
C17 Zr1 C19 C29 160.2(3)
C12 Zr1 C19 C29 61.4(3)
C16 Zr1 C19 C29 -159.2(3)
C20 Zr1 C19 C29 -122.5(4)
C18 Zr1 C19 C29 123.7(3)
C11 Zr1 C19 C29 15.6(3)
C14 Zr1 C19 C29 48.1(3)
C15 Zr1 C19 C29 18.8(3)
P1 Zr1 C19 C29 -103.3(3)
C17 C16 C20 C19 1.0(3)
C26 C16 C20 C19 170.2(3)
Zr1 C16 C20 C19 -65.0(2)
C17 C16 C20 C30 -165.8(3)
C26 C16 C20 C30 3.4(5)
Zr1 C16 C20 C30 128.2(3)
C17 C16 C20 Zr1 66.0(2)
C26 C16 C20 Zr1 -124.8(3)
C18 C19 C20 C16 -2.9(3)
C29 C19 C20 C16 -169.9(3)
Zr1 C19 C20 C16 65.5(2)
C18 C19 C20 C30 164.0(3)
C29 C19 C20 C30 -3.1(5)
Zr1 C19 C20 C30 -127.6(3)
C18 C19 C20 Zr1 -68.4(2)
C29 C19 C20 Zr1 124.6(3)
N1 Zr1 C20 C16 50.90(19)
C1 Zr1 C20 C16 113.49(19)
C13 Zr1 C20 C16 -91.6(2)
C19 Zr1 C20 C16 -115.4(3)
C17 Zr1 C20 C16 -37.45(17)
C12 Zr1 C20 C16 -95.7(8)
C18 Zr1 C20 C16 -77.77(19)
C11 Zr1 C20 C16 166.47(19)
C14 Zr1 C20 C16 -126.37(18)
C15 Zr1 C20 C16 -163.60(17)
P1 Zr1 C20 C16 80.47(17)
N1 Zr1 C20 C19 166.31(18)
C1 Zr1 C20 C19 -131.11(19)
C13 Zr1 C20 C19 23.8(3)
C17 Zr1 C20 C19 77.96(19)
C12 Zr1 C20 C19 19.7(9)
C16 Zr1 C20 C19 115.4(3)
C18 Zr1 C20 C19 37.64(18)
C11 Zr1 C20 C19 -78.1(3)
C14 Zr1 C20 C19 -11.0(2)
C15 Zr1 C20 C19 -48.2(2)
P1 Zr1 C20 C19 -164.12(17)
N1 Zr1 C20 C30 -72.0(3)
C1 Zr1 C20 C30 -9.4(3)
C13 Zr1 C20 C30 145.5(3)
C19 Zr1 C20 C30 121.7(4)
C17 Zr1 C20 C30 -160.4(3)
C12 Zr1 C20 C30 141.4(7)
C16 Zr1 C20 C30 -122.9(4)
C18 Zr1 C20 C30 159.3(3)
C11 Zr1 C20 C30 43.6(4)
C14 Zr1 C20 C30 110.7(3)
C15 Zr1 C20 C30 73.5(3)
P1 Zr1 C20 C30 -42.4(3)
C1 C2 C31 C32 -75.5(5)
C3 C2 C31 C32 105.1(4)
C1 C2 C31 C36 107.5(4)
C3 C2 C31 C36 -71.9(4)
C36 C31 C32 C33 -2.0(6)
C2 C31 C32 C33 -179.1(4)
C31 C32 C33 C34 -1.5(8)
C32 C33 C34 C35 2.7(9)
C33 C34 C35 C36 -0.4(9)
C34 C35 C36 C31 -3.1(8)
C32 C31 C36 C35 4.3(6)
C2 C31 C36 C35 -178.7(4)
N1 P1 C41 C42 106.0(3)
C1 P1 C41 C42 -0.3(3)
C51 P1 C41 C42 -135.0(3)
Zr1 P1 C41 C42 56.4(3)
N1 P1 C41 C46 -74.2(3)
C1 P1 C41 C46 179.5(2)
C51 P1 C41 C46 44.8(3)
Zr1 P1 C41 C46 -123.7(2)
C46 C41 C42 C43 -1.2(5)
P1 C41 C42 C43 178.6(3)
C41 C42 C43 C44 1.1(6)
C42 C43 C44 C45 0.2(6)
C43 C44 C45 C46 -1.4(6)
C44 C45 C46 C41 1.2(5)
C42 C41 C46 C45 0.0(5)
P1 C41 C46 C45 -179.8(3)
N1 P1 C51 C52 -8.4(3)
C1 P1 C51 C52 99.6(3)
C41 P1 C51 C52 -129.9(3)
Zr1 P1 C51 C52 38.3(4)
N1 P1 C51 C56 167.7(3)
C1 P1 C51 C56 -84.2(3)
C41 P1 C51 C56 46.3(3)
Zr1 P1 C51 C56 -145.6(2)
C56 C51 C52 C53 1.9(6)
P1 C51 C52 C53 178.1(3)
C51 C52 C53 C54 0.5(7)
C52 C53 C54 C55 -2.7(9)
C53 C54 C55 C56 2.5(8)
C54 C55 C56 C51 -0.1(7)
C52 C51 C56 C55 -2.1(6)
P1 C51 C56 C55 -178.4(3)
N2 N3 C61 C62 149.8(3)
N2 N3 C61 C66 -34.7(4)
C66 C61 C62 C63 3.7(5)
N3 C61 C62 C63 179.4(3)
C66 C61 C62 C67 -177.1(3)
N3 C61 C62 C67 -1.3(5)
C61 C62 C63 C64 -1.6(6)
C67 C62 C63 C64 179.1(4)
C62 C63 C64 C65 -1.5(7)
C62 C63 C64 C68 -179.8(4)
C63 C64 C65 C66 2.7(6)
C68 C64 C65 C66 -179.1(4)
C64 C65 C66 C61 -0.6(6)
C64 C65 C66 C69 -178.9(4)
C62 C61 C66 C65 -2.6(5)
N3 C61 C66 C65 -177.9(3)
C62 C61 C66 C69 175.6(3)
N3 C61 C66 C69 0.3(5)
C101 B1 C71 C72 129.2(3)
C81 B1 C71 C72 -109.4(3)
C91 B1 C71 C72 13.7(4)
C101 B1 C71 C76 -53.2(4)
C81 B1 C71 C76 68.2(3)
C91 B1 C71 C76 -168.7(3)
C76 C71 C72 F72 -177.7(3)
B1 C71 C72 F72 0.1(5)
C76 C71 C72 C73 2.3(5)
B1 C71 C72 C73 -179.9(3)
F72 C72 C73 F73 -1.7(5)
C71 C72 C73 F73 178.3(3)
F72 C72 C73 C74 -179.8(3)
C71 C72 C73 C74 0.2(5)
F73 C73 C74 F74 -0.2(5)
C72 C73 C74 F74 177.9(3)
F73 C73 C74 C75 179.8(3)
C72 C73 C74 C75 -2.2(5)
F74 C74 C75 F75 0.2(5)
C73 C74 C75 F75 -179.8(3)
F74 C74 C75 C76 -178.6(3)
C73 C74 C75 C76 1.4(5)
F75 C75 C76 F76 2.1(4)
C74 C75 C76 F76 -179.1(3)
F75 C75 C76 C71 -177.4(3)
C74 C75 C76 C71 1.4(5)
C72 C71 C76 F76 177.3(3)
B1 C71 C76 F76 -0.6(4)
C72 C71 C76 C75 -3.1(5)
B1 C71 C76 C75 178.9(3)
C71 B1 C81 C82 -109.5(4)
C101 B1 C81 C82 12.9(4)
C91 B1 C81 C82 128.7(3)
C71 B1 C81 C86 64.8(3)
C101 B1 C81 C86 -172.8(3)
C91 B1 C81 C86 -57.0(4)
C86 C81 C82 F82 -175.7(3)
B1 C81 C82 F82 -1.1(5)
C86 C81 C82 C83 2.7(5)
B1 C81 C82 C83 177.3(4)
F82 C82 C83 F83 -1.4(6)
C81 C82 C83 F83 -180.0(3)
F82 C82 C83 C84 179.0(4)
C81 C82 C83 C84 0.4(6)
F83 C83 C84 F84 -0.1(7)
C82 C83 C84 F84 179.5(4)
F83 C83 C84 C85 177.7(4)
C82 C83 C84 C85 -2.7(7)
F84 C84 C85 F85 0.5(6)
C83 C84 C85 F85 -177.4(4)
F84 C84 C85 C86 179.5(4)
C83 C84 C85 C86 1.6(6)
F85 C85 C86 F86 1.2(5)
C84 C85 C86 F86 -177.8(3)
F85 C85 C86 C81 -179.1(3)
C84 C85 C86 C81 1.9(6)
C82 C81 C86 F86 175.8(3)
B1 C81 C86 F86 0.6(5)
C82 C81 C86 C85 -3.9(5)
B1 C81 C86 C85 -179.0(3)
C71 B1 C91 C92 -122.7(3)
C101 B1 C91 C92 115.2(3)
C81 B1 C91 C92 -6.1(4)
C71 B1 C91 C96 61.8(3)
C101 B1 C91 C96 -60.4(3)
C81 B1 C91 C96 178.4(3)
C96 C91 C92 F92 178.2(3)
B1 C91 C92 F92 2.5(5)
C96 C91 C92 C93 -1.8(4)
B1 C91 C92 C93 -177.5(3)
F92 C92 C93 F93 3.1(4)
C91 C92 C93 F93 -176.8(3)
F92 C92 C93 C94 -177.1(3)
C91 C92 C93 C94 2.9(5)
F93 C93 C94 F94 -1.9(5)
C92 C93 C94 F94 178.3(3)
F93 C93 C94 C95 177.8(3)
C92 C93 C94 C95 -2.0(5)
F94 C94 C95 F95 0.8(5)
C93 C94 C95 F95 -178.9(3)
F94 C94 C95 C96 180.0(3)
C93 C94 C95 C96 0.3(5)
F95 C95 C96 F96 0.5(4)
C94 C95 C96 F96 -178.6(3)
F95 C95 C96 C91 179.9(3)
C94 C95 C96 C91 0.8(5)
C92 C91 C96 F96 179.4(2)
B1 C91 C96 F96 -4.4(4)
C92 C91 C96 C95 0.0(4)
B1 C91 C96 C95 176.3(3)
C71 B1 C101 C102 -12.1(4)
C81 B1 C101 C102 -128.3(3)
C91 B1 C101 C102 109.0(3)
C71 B1 C101 C106 172.4(3)
C81 B1 C101 C106 56.2(3)
C91 B1 C101 C106 -66.5(3)
C106 C101 C102 F102 177.0(3)
B1 C101 C102 F102 1.2(5)
C106 C101 C102 C103 -2.3(4)
B1 C101 C102 C103 -178.1(3)
F102 C102 C103 F103 1.0(4)
C101 C102 C103 F103 -179.7(3)
F102 C102 C103 C104 -179.4(3)
C101 C102 C103 C104 -0.1(5)
F103 C103 C104 F104 -0.1(5)
C102 C103 C104 F104 -179.7(3)
F103 C103 C104 C105 -178.5(3)
C102 C103 C104 C105 1.9(5)
F104 C104 C105 F105 0.5(5)
C103 C104 C105 F105 178.9(3)
F104 C104 C105 C106 -179.5(3)
C103 C104 C105 C106 -1.0(5)
F105 C105 C106 F106 -1.2(4)
C104 C105 C106 F106 178.8(3)
F105 C105 C106 C101 178.4(3)
C104 C105 C106 C101 -1.7(5)
C102 C101 C106 F106 -177.2(2)
B1 C101 C106 F106 -1.1(4)
C102 C101 C106 C105 3.2(4)
B1 C101 C106 C105 179.4(3)
C205 C201 C202 C203 -6.3(15)
C201 C202 C203 C204 3.0(12)
C202 C203 C204 C205 1.5(10)
C203 C204 C205 C201 -5.3(11)
C202 C201 C205 C204 7.1(14)

loop_
_platon_squeeze_void_nr
_platon_squeeze_void_average_x
_platon_squeeze_void_average_y
_platon_squeeze_void_average_z
_platon_squeeze_void_volume
_platon_squeeze_void_count_electrons
_platon_squeeze_void_content
1 0.250 0.250 0.000 199 24 ' '
2 0.250 -0.250 0.500 199 24 ' '
3 0.750 0.250 0.500 199 24 ' '
4 0.750 -0.250 1.000 199 24 ' '
5 0.500 0.245 0.750 17 1 ' '
6 0.000 0.255 0.250 17 1 ' '
7 0.417 0.236 0.129 8 0 ' '
8 0.583 0.236 0.371 8 0 ' '
9 0.083 0.264 0.871 8 0 ' '
10 0.917 0.264 0.629 8 0 ' '
11 0.000 0.745 0.750 17 1 ' '
12 0.083 0.736 0.371 8 0 ' '
13 0.500 0.755 0.250 17 1 ' '
14 0.917 0.736 0.129 8 0 ' '
15 0.417 0.764 0.629 8 0 ' '
16 0.583 0.764 0.871 8 0 ' '
